data_4310050
loop_
_publ_author_name
'Gabriele Albertin'
'Stefano Antoniutti'
'Alessia Bacchi'
'Fabiola De Marchi'
'Giancarlo Pelizzi'

_publ_section_title
;
Tautomerization of Methyldiazene to Formaldehyde-Hydrazone in Ruthenium and
Osmium Complexes
;
_journal_name_full 'Inorganic Chemistry'
_journal_page_first 8947
_journal_page_last 8954
_journal_paper_doi 10.1021/ic050817z
_journal_volume 44
_journal_year 2005
_chemical_formula_sum 'C74.5 H105 B2 Cl N2 O13 P4 Ru'
_chemical_formula_weight 1518.62
_chemical_name_systematic
;
 ?
;
_space_group_IT_number 29
_symmetry_cell_setting orthorhombic
_symmetry_space_group_name_Hall 'P 2c -2ac'
_symmetry_space_group_name_H-M 'P c a 21'
_atom_sites_solution_hydrogens geom
_atom_sites_solution_primary direct
_atom_sites_solution_secondary difmap
_audit_creation_method SHELXL-97
_cell_angle_alpha 90.00
_cell_angle_beta 90.00
_cell_angle_gamma 90.00
_cell_formula_units_Z 4
_cell_length_a 22.2390(10)
_cell_length_b 19.0410(10)
_cell_length_c 19.5380(10)
_cell_measurement_temperature 293(2)
_cell_volume 8273.4(7)
_computing_cell_refinement
;
SAINT: SAX, Area Detector Integration, Siemens Analytical instruments
INC., Madison, Wisconsin, USA. 
;
_computing_data_collection
;
SAINT: SAX, Area Detector Integration, Siemens Analytical instruments
 INC., Madison, Wisconsin, USA. 
;
_computing_data_reduction
;
SAINT: SAX, Area Detector Integration, Siemens Analytical instruments
 INC., Madison, Wisconsin, USA. 
SADABS: Siemens Area Detector Absorption Correction Software, 
Sheldrick G., 1996, University of Goettingen, Germany.
;
_computing_molecular_graphics 'Ortep-3 for Windows (Farrugia, 1997)'
_computing_publication_material 'PARST -  M. Nardelli, J. Appl. Crystallogr. 1995, 28, 659'
_computing_structure_refinement 'SHELXL-97 (Sheldrick, 1997)'
_computing_structure_solution
;
Burla M.C., Camalli, M., Carrozzini, B., Cascarano, G., Giacovazzo, C., 
Polidori, G. & Spagna, R. (2001). J. Appl. Cryst. - 34, 523-526. 
;
_diffrn_ambient_temperature 293(2)
_diffrn_detector_area_resol_mean 8.2
_diffrn_measured_fraction_theta_full 0.998
_diffrn_measured_fraction_theta_max 0.998
_diffrn_measurement_device_type 'Bruker AXS CCD diffractometer'
_diffrn_measurement_method '\w scan'
_diffrn_radiation_monochromator graphite
_diffrn_radiation_source 'fine-focus sealed tube'
_diffrn_radiation_type MoK\a
_diffrn_radiation_wavelength 0.71069
_diffrn_reflns_av_R_equivalents 0.0687
_diffrn_reflns_av_sigmaI/netI 0.0637
_diffrn_reflns_limit_h_max 22
_diffrn_reflns_limit_h_min -22
_diffrn_reflns_limit_k_max 19
_diffrn_reflns_limit_k_min -19
_diffrn_reflns_limit_l_max 20
_diffrn_reflns_limit_l_min -20
_diffrn_reflns_number 56361
_diffrn_reflns_theta_full 21.57
_diffrn_reflns_theta_max 21.57
_diffrn_reflns_theta_min 1.41
_exptl_absorpt_coefficient_mu 0.356
_exptl_absorpt_correction_T_max 1.000
_exptl_absorpt_correction_T_min 0.882367
_exptl_absorpt_correction_type 'symmetry-related measurements'
_exptl_absorpt_process_details 'according to procedures implemented in the SADABS package'
_exptl_crystal_colour orange
_exptl_crystal_density_diffrn 1.219
_exptl_crystal_density_method 'not measured'
_exptl_crystal_description prism
_exptl_crystal_F_000 3204
_exptl_crystal_size_max 0.3
_exptl_crystal_size_mid 0.1
_exptl_crystal_size_min 0.1
_refine_diff_density_max 0.629
_refine_diff_density_min -0.302
_refine_diff_density_rms 0.072
_refine_ls_abs_structure_details 'Flack H D (1983), Acta Cryst. A39, 876-881'
_refine_ls_abs_structure_Flack -0.04(4)
_refine_ls_extinction_method none
_refine_ls_goodness_of_fit_ref 0.957
_refine_ls_hydrogen_treatment mixed
_refine_ls_matrix_type full
_refine_ls_number_parameters 824
_refine_ls_number_reflns 9553
_refine_ls_number_restraints 6
_refine_ls_restrained_S_all 0.957
_refine_ls_R_factor_all 0.0702
_refine_ls_R_factor_gt 0.0465
_refine_ls_shift/su_max 0.148
_refine_ls_shift/su_mean 0.003
_refine_ls_structure_factor_coef Fsqd
_refine_ls_weighting_details 'calc w=1/[\s^2^(Fo^2^)+(0.0696P)^2^+0.0000P] where P=(Fo^2^+2Fc^2^)/3'
_refine_ls_weighting_scheme calc
_refine_ls_wR_factor_gt 0.1137
_refine_ls_wR_factor_ref 0.1216
_reflns_number_gt 6881
_reflns_number_total 9553
_reflns_threshold_expression >2sigma(I)
_cod_data_source_file ic050817zsi20050520_083155.cif
_cod_data_source_block compound-5
_cod_original_formula_sum 'C74.50 H105 B2 Cl N2 O13 P4 Ru'
_cod_database_code 4310050

loop_
_symmetry_equiv_pos_as_xyz
'x, y, z'
'-x, -y, z+1/2'
'-x+1/2, y, z+1/2'
'x+1/2, -y, z'

loop_
_atom_site_label
_atom_site_type_symbol
_atom_site_fract_x
_atom_site_fract_y
_atom_site_fract_z
_atom_site_U_iso_or_equiv
_atom_site_adp_type
_atom_site_occupancy
_atom_site_symmetry_multiplicity
_atom_site_calc_flag
_atom_site_refinement_flags
_atom_site_disorder_assembly
_atom_site_disorder_group
Ru Ru 0.46094(2) 0.21397(3) 0.26453(4) 0.04934(17) Uani 1 1 d . . .
N1 N 0.3699(3) 0.1804(3) 0.2989(4) 0.0625(17) Uani 1 1 d D . .
N2 N 0.3597(3) 0.1057(4) 0.2888(4) 0.083(2) Uani 1 1 d . . .
O1 O 0.4408(3) 0.1776(3) 0.4203(3) 0.0791(17) Uani 1 1 d . . .
O2 O 0.5193(3) 0.0927(3) 0.3741(3) 0.0891(18) Uani 1 1 d . . .
O3 O 0.5498(3) 0.2107(3) 0.4017(3) 0.0802(18) Uani 1 1 d . . .
O4 O 0.4277(4) 0.2030(4) 0.1044(4) 0.125(3) Uani 1 1 d . . .
O5 O 0.3442(2) 0.2557(3) 0.1769(3) 0.0935(19) Uani 1 1 d . . .
O6 O 0.4219(3) 0.3288(4) 0.1355(4) 0.116(3) Uani 1 1 d . . .
O7 O 0.4596(2) 0.3877(2) 0.2715(4) 0.0812(15) Uani 1 1 d . . .
O8 O 0.4632(3) 0.3435(3) 0.3886(3) 0.0845(19) Uani 1 1 d . . .
O9 O 0.3713(2) 0.3254(3) 0.3264(3) 0.0847(18) Uani 1 1 d . . .
O10 O 0.5813(2) 0.3106(2) 0.2596(4) 0.0864(17) Uani 1 1 d . . .
O11 O 0.5666(3) 0.2456(3) 0.1538(3) 0.0897(19) Uani 1 1 d . . .
O12 O 0.6001(2) 0.1816(3) 0.2567(4) 0.0899(18) Uani 1 1 d . . .
O13 O 0.4799(3) 0.0714(3) 0.1977(3) 0.0862(19) Uani 1 1 d . . .
P1 P 0.49574(9) 0.17023(11) 0.36939(12) 0.0626(6) Uani 1 1 d . . .
P2 P 0.41394(10) 0.25469(12) 0.16457(11) 0.0637(6) Uani 1 1 d . . .
P3 P 0.44182(10) 0.32450(11) 0.31579(11) 0.0587(6) Uani 1 1 d . . .
P4 P 0.55617(9) 0.23999(11) 0.23120(11) 0.0591(6) Uani 1 1 d . . .
C1 C 0.4395(5) 0.1597(6) 0.4928(5) 0.111(4) Uani 1 1 d . . .
H1A H 0.4134 0.1196 0.5002 0.133 Uiso 1 1 calc R . .
H1B H 0.4796 0.1474 0.5083 0.133 Uiso 1 1 calc R . .
C2 C 0.4179(7) 0.2184(6) 0.5303(6) 0.147(5) Uani 1 1 d . . .
H2A H 0.4467 0.2558 0.5280 0.221 Uiso 1 1 calc R . .
H2B H 0.4118 0.2051 0.5772 0.221 Uiso 1 1 calc R . .
H2C H 0.3804 0.2339 0.5110 0.221 Uiso 1 1 calc R . .
C3 C 0.4828(5) 0.0307(6) 0.3757(7) 0.127(4) Uani 1 1 d . . .
H3A H 0.4597 0.0311 0.4177 0.153 Uiso 1 1 calc R . .
H3B H 0.4545 0.0331 0.3380 0.153 Uiso 1 1 calc R . .
C4 C 0.5128(6) -0.0323(6) 0.3716(11) 0.221(9) Uani 1 1 d . . .
H4A H 0.5445 -0.0287 0.3385 0.331 Uiso 1 1 calc R . .
H4B H 0.4852 -0.0685 0.3580 0.331 Uiso 1 1 calc R . .
H4C H 0.5295 -0.0436 0.4155 0.331 Uiso 1 1 calc R . .
C5 C 0.5978(5) 0.1831(6) 0.4423(6) 0.107(3) Uani 1 1 d . . .
H5A H 0.5825 0.1450 0.4702 0.129 Uiso 1 1 calc R . .
H5B H 0.6284 0.1640 0.4122 0.129 Uiso 1 1 calc R . .
C6 C 0.6244(8) 0.2341(9) 0.4855(9) 0.226(10) Uani 1 1 d . . .
H6A H 0.6476 0.2664 0.4583 0.339 Uiso 1 1 calc R . .
H6B H 0.6503 0.2113 0.5179 0.339 Uiso 1 1 calc R . .
H6C H 0.5935 0.2594 0.5094 0.339 Uiso 1 1 calc R . .
C7 C 0.2982(4) 0.2998(5) 0.1458(5) 0.100(3) Uani 1 1 d . . .
H7A H 0.2963 0.3445 0.1694 0.121 Uiso 1 1 calc R . .
H7B H 0.3082 0.3086 0.0982 0.121 Uiso 1 1 calc R . .
C8 C 0.2412(4) 0.2649(5) 0.1501(7) 0.129(4) Uani 1 1 d . . .
H8A H 0.2430 0.2213 0.1256 0.193 Uiso 1 1 calc R . .
H8B H 0.2106 0.2942 0.1304 0.193 Uiso 1 1 calc R . .
H8C H 0.2317 0.2559 0.1973 0.193 Uiso 1 1 calc R . .
C9 C 0.3900(7) 0.1972(8) 0.0411(7) 0.178(7) Uani 1 1 d . . .
H9A H 0.3554 0.1674 0.0494 0.214 Uiso 1 1 calc R . .
H9B H 0.3759 0.2432 0.0271 0.214 Uiso 1 1 calc R . .
C10 C 0.4261(7) 0.1683(9) -0.0093(7) 0.178(6) Uani 1 1 d . . .
H10A H 0.4592 0.1994 -0.0186 0.267 Uiso 1 1 calc R . .
H10B H 0.4030 0.1618 -0.0503 0.267 Uiso 1 1 calc R . .
H10C H 0.4413 0.1238 0.0060 0.267 Uiso 1 1 calc R . .
C11 C 0.4685(6) 0.3629(7) 0.1085(8) 0.137(5) Uani 1 1 d . . .
H11A H 0.4853 0.3335 0.0728 0.165 Uiso 1 1 calc R . .
H11B H 0.4989 0.3672 0.1438 0.165 Uiso 1 1 calc R . .
C12 C 0.4590(6) 0.4326(6) 0.0795(6) 0.141(5) Uani 1 1 d . . .
H12A H 0.4289 0.4300 0.0443 0.211 Uiso 1 1 calc R . .
H12B H 0.4960 0.4495 0.0603 0.211 Uiso 1 1 calc R . .
H12C H 0.4458 0.4640 0.1148 0.211 Uiso 1 1 calc R . .
C13 C 0.4460(5) 0.4614(4) 0.2799(7) 0.128(4) Uani 1 1 d . . .
H13A H 0.4377 0.4707 0.3279 0.153 Uiso 1 1 calc R . .
H13B H 0.4099 0.4725 0.2542 0.153 Uiso 1 1 calc R . .
C14 C 0.4945(5) 0.5071(5) 0.2573(7) 0.129(4) Uani 1 1 d . . .
H14A H 0.5295 0.4988 0.2849 0.194 Uiso 1 1 calc R . .
H14B H 0.4823 0.5552 0.2619 0.194 Uiso 1 1 calc R . .
H14C H 0.5037 0.4973 0.2103 0.194 Uiso 1 1 calc R . .
C15 C 0.5145(5) 0.3749(6) 0.4089(6) 0.114(4) Uani 1 1 d . . .
H15A H 0.5223 0.4138 0.3782 0.137 Uiso 1 1 calc R . .
H15B H 0.5471 0.3416 0.4034 0.137 Uiso 1 1 calc R . .
C16 C 0.5162(5) 0.4010(7) 0.4777(6) 0.134(4) Uani 1 1 d . . .
H16A H 0.4803 0.4275 0.4868 0.200 Uiso 1 1 calc R . .
H16B H 0.5507 0.4308 0.4834 0.200 Uiso 1 1 calc R . .
H16C H 0.5187 0.3623 0.5091 0.200 Uiso 1 1 calc R . .
C17 C 0.3360(4) 0.3777(5) 0.3645(5) 0.087(3) Uani 1 1 d . . .
H17A H 0.3199 0.3570 0.4060 0.104 Uiso 1 1 calc R . .
H17B H 0.3611 0.4173 0.3770 0.104 Uiso 1 1 calc R . .
C18 C 0.2868(4) 0.4008(5) 0.3195(5) 0.108(3) Uani 1 1 d . . .
H18A H 0.3032 0.4262 0.2814 0.162 Uiso 1 1 calc R . .
H18B H 0.2600 0.4307 0.3447 0.162 Uiso 1 1 calc R . .
H18C H 0.2652 0.3605 0.3031 0.162 Uiso 1 1 calc R . .
C19 C 0.6339(4) 0.3474(5) 0.2353(6) 0.106(3) Uani 1 1 d . . .
H19A H 0.6561 0.3170 0.2046 0.128 Uiso 1 1 calc R . .
H19B H 0.6212 0.3884 0.2096 0.128 Uiso 1 1 calc R . .
C20 C 0.6728(6) 0.3694(7) 0.2899(6) 0.155(5) Uani 1 1 d . . .
H20A H 0.6513 0.4003 0.3200 0.232 Uiso 1 1 calc R . .
H20B H 0.7069 0.3934 0.2712 0.232 Uiso 1 1 calc R . .
H20C H 0.6861 0.3289 0.3151 0.232 Uiso 1 1 calc R . .
C21 C 0.6554(8) 0.1618(10) 0.2520(9) 0.270(12) Uani 1 1 d . . .
H21A H 0.6770 0.1925 0.2831 0.324 Uiso 1 1 calc R . .
H21B H 0.6676 0.1759 0.2063 0.324 Uiso 1 1 calc R . .
C22 C 0.6803(4) 0.0996(5) 0.2608(7) 0.125(4) Uani 1 1 d . . .
H22A H 0.6793 0.0875 0.3085 0.187 Uiso 1 1 calc R . .
H22B H 0.7213 0.1009 0.2454 0.187 Uiso 1 1 calc R . .
H22C H 0.6585 0.0651 0.2350 0.187 Uiso 1 1 calc R . .
C23 C 0.5833(9) 0.2050(11) 0.1069(8) 0.238(11) Uani 1 1 d . . .
H23A H 0.5526 0.1688 0.1052 0.286 Uiso 1 1 calc R . .
H23B H 0.6191 0.1823 0.1245 0.286 Uiso 1 1 calc R . .
C24 C 0.5966(6) 0.2196(6) 0.0381(6) 0.134(5) Uani 1 1 d . . .
H24A H 0.6140 0.2656 0.0346 0.201 Uiso 1 1 calc R . .
H24B H 0.5603 0.2178 0.0115 0.201 Uiso 1 1 calc R . .
H24C H 0.6246 0.1854 0.0211 0.201 Uiso 1 1 calc R . .
C25 C 0.4724(3) 0.1246(5) 0.2228(4) 0.065(2) Uani 1 1 d . . .
C26 C 0.3218(5) 0.0904(6) 0.2464(7) 0.104(4) Uani 1 1 d D . .
C100 C 0.2059(3) 0.9674(3) 0.5415(3) 0.070(2) Uani 1 1 d G . .
C101 C 0.2163(3) 0.9244(3) 0.5977(4) 0.094(3) Uani 1 1 d G . .
H101 H 0.2550 0.9089 0.6074 0.113 Uiso 1 1 calc R . .
C102 C 0.1687(4) 0.9044(3) 0.6395(3) 0.104(3) Uani 1 1 d G . .
H102 H 0.1756 0.8756 0.6771 0.125 Uiso 1 1 calc R . .
C103 C 0.1108(3) 0.9274(4) 0.6251(4) 0.129(5) Uani 1 1 d G . .
H103 H 0.0789 0.9140 0.6531 0.155 Uiso 1 1 calc R . .
C104 C 0.1004(2) 0.9705(4) 0.5689(5) 0.129(4) Uani 1 1 d G . .
H104 H 0.0617 0.9859 0.5592 0.154 Uiso 1 1 calc R . .
C105 C 0.1480(3) 0.9905(3) 0.5270(3) 0.097(3) Uani 1 1 d G . .
H105 H 0.1411 1.0193 0.4894 0.117 Uiso 1 1 calc R . .
C106 C 0.2848(2) 0.9267(3) 0.4397(3) 0.060(2) Uani 1 1 d G . .
C107 C 0.2665(2) 0.8577(3) 0.4499(3) 0.072(2) Uani 1 1 d G . .
H107 H 0.2412 0.8467 0.4862 0.087 Uiso 1 1 calc R . .
C108 C 0.2861(3) 0.8052(2) 0.4059(4) 0.093(3) Uani 1 1 d G . .
H108 H 0.2739 0.7590 0.4127 0.111 Uiso 1 1 calc R . .
C109 C 0.3240(3) 0.8216(4) 0.3516(3) 0.102(3) Uani 1 1 d G . .
H109 H 0.3371 0.7865 0.3222 0.122 Uiso 1 1 calc R . .
C110 C 0.3423(3) 0.8906(4) 0.3414(3) 0.109(3) Uani 1 1 d G . .
H110 H 0.3676 0.9017 0.3051 0.130 Uiso 1 1 calc R . .
C111 C 0.3226(3) 0.9432(3) 0.3854(3) 0.083(3) Uani 1 1 d G . .
H111 H 0.3349 0.9894 0.3786 0.099 Uiso 1 1 calc R . .
C112 C 0.3201(2) 1.0110(3) 0.5464(3) 0.062(2) Uani 1 1 d G . .
C113 C 0.3768(3) 0.9812(3) 0.5388(3) 0.074(2) Uani 1 1 d G . .
H113 H 0.3844 0.9506 0.5027 0.089 Uiso 1 1 calc R . .
C114 C 0.4221(2) 0.9971(3) 0.5853(4) 0.096(3) Uani 1 1 d G . .
H114 H 0.4601 0.9771 0.5802 0.115 Uiso 1 1 calc R . .
C115 C 0.4108(3) 1.0428(4) 0.6392(3) 0.101(3) Uani 1 1 d G . .
H115 H 0.4412 1.0534 0.6703 0.121 Uiso 1 1 calc R . .
C116 C 0.3542(4) 1.0726(3) 0.6468(3) 0.113(4) Uani 1 1 d G . .
H116 H 0.3466 1.1032 0.6829 0.135 Uiso 1 1 calc R . .
C117 C 0.3088(3) 1.0567(3) 0.6003(3) 0.084(3) Uani 1 1 d G . .
H117 H 0.2709 1.0767 0.6054 0.100 Uiso 1 1 calc R . .
C118 C 0.2465(3) 1.0626(3) 0.4438(3) 0.068(2) Uani 1 1 d G . .
C119 C 0.2075(3) 1.0525(3) 0.3891(3) 0.084(3) Uani 1 1 d G . .
H119 H 0.1922 1.0080 0.3801 0.101 Uiso 1 1 calc R . .
C120 C 0.1913(3) 1.1089(5) 0.3479(3) 0.106(3) Uani 1 1 d G . .
H120 H 0.1652 1.1022 0.3113 0.127 Uiso 1 1 calc R . .
C121 C 0.2142(3) 1.1754(4) 0.3614(4) 0.114(4) Uani 1 1 d G . .
H121 H 0.2034 1.2132 0.3338 0.137 Uiso 1 1 calc R . .
C122 C 0.2532(3) 1.1855(2) 0.4161(4) 0.097(3) Uani 1 1 d G . .
H122 H 0.2685 1.2300 0.4251 0.116 Uiso 1 1 calc R . .
C123 C 0.2694(2) 1.1291(4) 0.4573(3) 0.078(3) Uani 1 1 d G . .
H123 H 0.2955 1.1358 0.4939 0.094 Uiso 1 1 calc R . .
C200 C 0.7651(3) 0.4110(3) 0.0722(3) 0.072(2) Uani 1 1 d G . .
C201 C 0.8165(3) 0.4265(3) 0.1097(3) 0.087(3) Uani 1 1 d G . .
H201 H 0.8325 0.4716 0.1087 0.104 Uiso 1 1 calc R . .
C202 C 0.8440(3) 0.3746(4) 0.1487(3) 0.114(4) Uani 1 1 d G . .
H202 H 0.8784 0.3849 0.1738 0.137 Uiso 1 1 calc R . .
C203 C 0.8200(3) 0.3071(4) 0.1501(3) 0.105(3) Uani 1 1 d G . .
H203 H 0.8384 0.2724 0.1762 0.126 Uiso 1 1 calc R . .
C204 C 0.7686(3) 0.2917(2) 0.1126(4) 0.094(3) Uani 1 1 d G . .
H204 H 0.7526 0.2465 0.1136 0.113 Uiso 1 1 calc R . .
C205 C 0.7411(2) 0.3436(3) 0.0736(3) 0.077(2) Uani 1 1 d G . .
H205 H 0.7067 0.3332 0.0485 0.092 Uiso 1 1 calc R . .
C206 C 0.6802(3) 0.4433(3) -0.0272(3) 0.071(2) Uani 1 1 d G . .
C207 C 0.6218(3) 0.4257(4) -0.0087(3) 0.097(3) Uani 1 1 d G . .
H207 H 0.6082 0.4347 0.0355 0.116 Uiso 1 1 calc R . .
C208 C 0.5835(2) 0.3948(4) -0.0563(5) 0.128(4) Uani 1 1 d G . .
H208 H 0.5444 0.3831 -0.0439 0.154 Uiso 1 1 calc R . .
C209 C 0.6037(4) 0.3814(3) -0.1223(4) 0.114(4) Uani 1 1 d G . .
H209 H 0.5782 0.3607 -0.1541 0.137 Uiso 1 1 calc R . .
C210 C 0.6622(4) 0.3989(4) -0.1408(3) 0.119(4) Uani 1 1 d G . .
H210 H 0.6757 0.3900 -0.1850 0.143 Uiso 1 1 calc R . .
C211 C 0.7004(3) 0.4299(4) -0.0933(4) 0.095(3) Uani 1 1 d G . .
H211 H 0.7395 0.4416 -0.1057 0.114 Uiso 1 1 calc R . .
C212 C 0.7799(2) 0.5278(3) -0.0083(3) 0.064(2) Uani 1 1 d G . .
C213 C 0.8253(3) 0.4947(3) -0.0450(3) 0.078(3) Uani 1 1 d G . .
H213 H 0.8280 0.4459 -0.0450 0.094 Uiso 1 1 calc R . .
C214 C 0.8666(2) 0.5343(4) -0.0819(3) 0.094(3) Uani 1 1 d G . .
H214 H 0.8969 0.5121 -0.1064 0.112 Uiso 1 1 calc R . .
C215 C 0.8625(3) 0.6072(4) -0.0820(3) 0.094(3) Uani 1 1 d G . .
H215 H 0.8902 0.6337 -0.1066 0.113 Uiso 1 1 calc R . .
C216 C 0.8172(3) 0.6404(2) -0.0452(3) 0.083(3) Uani 1 1 d G . .
H216 H 0.8145 0.6891 -0.0453 0.099 Uiso 1 1 calc R . .
C217 C 0.7759(2) 0.6007(3) -0.0084(3) 0.067(2) Uani 1 1 d G . .
H217 H 0.7455 0.6229 0.0162 0.080 Uiso 1 1 calc R . .
C218 C 0.6890(2) 0.5225(3) 0.0909(3) 0.069(2) Uani 1 1 d G . .
C219 C 0.7002(3) 0.5146(3) 0.1605(4) 0.082(3) Uani 1 1 d G . .
H219 H 0.7302 0.4842 0.1754 0.098 Uiso 1 1 calc R . .
C220 C 0.6664(3) 0.5522(4) 0.2079(2) 0.094(3) Uani 1 1 d G . .
H220 H 0.6739 0.5469 0.2545 0.113 Uiso 1 1 calc R . .
C221 C 0.6216(3) 0.5976(3) 0.1857(4) 0.105(3) Uani 1 1 d G . .
H221 H 0.5990 0.6228 0.2174 0.126 Uiso 1 1 calc R . .
C222 C 0.6104(2) 0.6055(3) 0.1161(4) 0.098(3) Uani 1 1 d G . .
H222 H 0.5804 0.6359 0.1013 0.118 Uiso 1 1 calc R . .
C223 C 0.6442(3) 0.5679(3) 0.0687(3) 0.094(3) Uani 1 1 d G . .
H223 H 0.6367 0.5732 0.0222 0.112 Uiso 1 1 calc R . .
B1 B 0.2634(4) 0.9918(5) 0.4925(6) 0.067(3) Uani 1 1 d . . .
B2 B 0.7285(4) 0.4778(5) 0.0312(5) 0.069(3) Uani 1 1 d . . .
Cl1 Cl 0.0514(6) 0.2338(7) 0.3035(7) 0.281(7) Uani 0.50 1 d PD . .
Cl2 Cl -0.0218(4) 0.2551(7) 0.2012(6) 0.229(5) Uani 0.50 1 d PD . .
C300 C -0.0062(13) 0.2068(13) 0.2643(14) 0.30(3) Uani 0.50 1 d PD . .
H30A H 0.0006 0.1592 0.2485 0.363 Uiso 0.50 1 calc PR . .
H30B H -0.0401 0.2060 0.2955 0.363 Uiso 0.50 1 calc PR . .
H1N H 0.336(3) 0.207(4) 0.279(6) 0.15(4) Uiso 1 1 d D . .
H2N H 0.366(5) 0.191(6) 0.3478(17) 0.17(5) Uiso 1 1 d D . .
H126 H 0.320(4) 0.0347(13) 0.246(4) 0.12(3) Uiso 1 1 d D . .
H226 H 0.298(3) 0.132(3) 0.223(4) 0.10(3) Uiso 1 1 d D . .

loop_
_atom_site_aniso_label
_atom_site_aniso_U_11
_atom_site_aniso_U_22
_atom_site_aniso_U_33
_atom_site_aniso_U_23
_atom_site_aniso_U_13
_atom_site_aniso_U_12
Ru 0.0470(3) 0.0517(3) 0.0493(3) 0.0005(4) -0.0001(4) 0.0031(3)
N1 0.062(5) 0.057(4) 0.069(5) 0.002(4) 0.008(4) 0.004(4)
N2 0.061(5) 0.070(5) 0.119(8) 0.002(4) 0.006(4) -0.011(4)
O1 0.090(4) 0.100(4) 0.047(4) 0.018(3) 0.003(3) 0.001(4)
O2 0.107(5) 0.068(4) 0.093(4) 0.016(3) 0.000(4) 0.018(4)
O3 0.087(4) 0.087(4) 0.067(4) 0.007(3) -0.031(3) -0.002(3)
O4 0.141(7) 0.162(7) 0.072(5) -0.036(5) -0.038(5) 0.039(5)
O5 0.065(4) 0.133(5) 0.083(4) 0.038(4) -0.007(3) 0.021(4)
O6 0.099(6) 0.132(6) 0.117(6) 0.054(5) 0.002(4) -0.008(5)
O7 0.109(4) 0.064(3) 0.070(4) 0.003(4) 0.004(4) 0.001(3)
O8 0.107(5) 0.069(4) 0.077(4) -0.007(3) -0.012(4) -0.017(4)
O9 0.058(4) 0.076(4) 0.120(5) -0.034(4) 0.014(3) 0.016(3)
O10 0.068(3) 0.077(3) 0.114(5) -0.023(4) 0.034(4) -0.026(3)
O11 0.122(5) 0.091(4) 0.056(4) 0.002(3) 0.028(4) 0.024(4)
O12 0.058(3) 0.124(4) 0.087(4) 0.015(5) 0.016(4) 0.042(3)
O13 0.094(5) 0.066(4) 0.098(5) -0.019(4) 0.009(4) 0.006(3)
P1 0.0618(14) 0.0652(14) 0.0608(14) 0.0089(12) -0.0003(12) 0.0052(11)
P2 0.0642(15) 0.0734(14) 0.0534(13) 0.0070(12) -0.0017(11) 0.0089(12)
P3 0.0626(15) 0.0566(13) 0.0568(14) -0.0001(12) 0.0049(11) 0.0000(11)
P4 0.0530(13) 0.0598(13) 0.0644(14) 0.0009(11) 0.0073(10) 0.0004(10)
C1 0.131(9) 0.140(10) 0.062(7) 0.016(7) 0.001(6) 0.012(8)
C2 0.234(16) 0.124(10) 0.084(8) -0.028(8) 0.044(10) -0.033(10)
C3 0.129(10) 0.097(9) 0.156(11) 0.010(8) 0.005(8) -0.012(8)
C4 0.170(13) 0.066(8) 0.43(3) 0.011(13) -0.066(15) 0.046(8)
C5 0.105(8) 0.134(9) 0.083(8) 0.012(7) -0.019(7) 0.007(7)
C6 0.221(19) 0.263(19) 0.194(16) -0.102(15) -0.149(15) 0.117(16)
C7 0.089(8) 0.117(8) 0.096(7) 0.005(6) -0.022(6) 0.043(6)
C8 0.058(7) 0.130(9) 0.198(13) 0.027(9) -0.024(7) 0.014(6)
C9 0.222(17) 0.209(16) 0.103(11) -0.063(10) -0.062(11) 0.074(13)
C10 0.225(17) 0.230(17) 0.078(9) -0.054(11) -0.042(10) -0.008(15)
C11 0.134(12) 0.119(11) 0.159(13) -0.027(10) 0.022(10) -0.029(9)
C12 0.204(14) 0.091(8) 0.128(10) 0.026(7) -0.031(9) 0.036(8)
C13 0.158(11) 0.060(6) 0.165(13) 0.014(7) 0.023(9) -0.022(6)
C14 0.152(9) 0.086(6) 0.149(10) -0.009(8) 0.038(11) -0.032(6)
C15 0.128(10) 0.108(8) 0.107(9) -0.006(7) -0.039(8) -0.011(7)
C16 0.124(10) 0.157(11) 0.120(10) -0.054(8) 0.000(8) -0.051(8)
C17 0.066(6) 0.100(7) 0.095(7) -0.013(6) 0.014(5) 0.024(5)
C18 0.090(8) 0.132(9) 0.102(8) -0.010(7) 0.003(6) 0.041(6)
C19 0.095(8) 0.096(7) 0.128(9) 0.009(6) -0.001(7) -0.033(6)
C20 0.134(11) 0.187(12) 0.144(13) -0.006(9) -0.038(9) -0.051(9)
C21 0.259(19) 0.34(2) 0.207(18) 0.148(18) 0.110(16) 0.247(19)
C22 0.076(6) 0.142(8) 0.157(10) -0.024(10) -0.034(9) 0.045(6)
C23 0.25(2) 0.39(3) 0.080(11) -0.006(14) 0.006(12) 0.17(2)
C24 0.183(13) 0.135(10) 0.083(8) -0.018(7) 0.062(8) -0.021(9)
C25 0.043(5) 0.085(6) 0.066(5) 0.011(5) 0.002(4) -0.017(4)
C26 0.072(7) 0.093(8) 0.147(13) -0.002(8) 0.004(7) -0.006(7)
C100 0.061(6) 0.069(6) 0.080(6) -0.012(5) 0.000(5) 0.008(5)
C101 0.096(8) 0.094(8) 0.091(8) 0.007(6) 0.018(7) 0.000(6)
C102 0.124(9) 0.094(8) 0.095(8) 0.003(6) 0.037(8) -0.005(7)
C103 0.097(10) 0.126(10) 0.165(13) -0.039(9) 0.072(9) -0.022(8)
C104 0.086(9) 0.144(11) 0.156(12) 0.011(9) 0.024(8) 0.001(7)
C105 0.056(6) 0.118(8) 0.119(9) -0.007(7) 0.007(6) 0.015(6)
C106 0.055(6) 0.065(6) 0.059(6) -0.004(5) -0.018(4) 0.008(4)
C107 0.082(6) 0.062(5) 0.073(6) -0.004(5) -0.004(5) -0.003(5)
C108 0.104(8) 0.069(6) 0.106(8) -0.020(6) -0.016(7) 0.015(5)
C109 0.103(8) 0.113(9) 0.090(8) -0.043(7) -0.016(6) 0.047(7)
C110 0.116(9) 0.121(9) 0.088(8) -0.013(7) 0.015(6) 0.035(8)
C111 0.088(7) 0.081(7) 0.080(7) -0.010(6) 0.012(6) 0.003(5)
C112 0.065(6) 0.062(5) 0.060(6) 0.006(5) 0.004(5) -0.006(4)
C113 0.057(6) 0.075(6) 0.090(7) 0.012(5) -0.015(5) -0.008(5)
C114 0.093(8) 0.085(7) 0.110(8) 0.032(6) -0.020(7) -0.017(6)
C115 0.090(8) 0.110(9) 0.102(9) 0.037(7) -0.035(7) -0.027(7)
C116 0.165(12) 0.105(8) 0.067(7) -0.003(6) -0.004(8) -0.041(9)
C117 0.097(7) 0.079(6) 0.075(7) -0.012(5) -0.018(6) -0.012(5)
C118 0.078(6) 0.077(6) 0.049(5) 0.003(4) 0.014(4) 0.021(5)
C119 0.098(7) 0.096(7) 0.059(6) 0.001(6) -0.016(5) 0.002(6)
C120 0.117(9) 0.131(9) 0.068(7) 0.012(7) -0.008(6) 0.033(8)
C121 0.115(9) 0.124(10) 0.103(9) 0.048(8) 0.028(7) 0.067(8)
C122 0.090(7) 0.080(7) 0.121(9) 0.014(7) 0.031(7) 0.012(6)
C123 0.078(6) 0.059(5) 0.098(7) 0.006(5) 0.012(5) 0.004(5)
C200 0.079(6) 0.075(6) 0.063(6) -0.001(5) 0.002(5) 0.004(5)
C201 0.093(7) 0.077(7) 0.090(7) 0.010(6) -0.024(6) -0.008(6)
C202 0.094(8) 0.144(11) 0.105(9) 0.031(8) -0.027(7) 0.018(8)
C203 0.123(10) 0.084(8) 0.108(8) 0.034(6) 0.014(8) 0.022(6)
C204 0.102(8) 0.077(7) 0.103(8) 0.017(6) 0.010(6) -0.001(6)
C205 0.085(6) 0.062(6) 0.083(6) 0.012(5) 0.007(5) 0.002(5)
C206 0.076(7) 0.072(6) 0.065(6) 0.001(5) -0.003(5) 0.003(5)
C207 0.091(8) 0.103(7) 0.096(7) -0.009(6) -0.005(6) -0.033(6)
C208 0.109(9) 0.159(11) 0.117(10) -0.008(9) -0.027(8) -0.051(8)
C209 0.144(11) 0.077(7) 0.121(10) -0.016(7) -0.046(9) -0.013(7)
C210 0.148(11) 0.111(8) 0.098(9) -0.014(7) -0.014(9) -0.005(8)
C211 0.106(8) 0.105(8) 0.074(7) -0.015(6) -0.023(7) -0.002(6)
C212 0.073(6) 0.062(6) 0.058(5) 0.001(5) -0.023(4) 0.008(5)
C213 0.089(7) 0.069(6) 0.077(6) 0.005(5) 0.008(5) 0.009(6)
C214 0.090(8) 0.106(9) 0.084(7) 0.008(6) -0.006(6) 0.012(7)
C215 0.067(7) 0.134(10) 0.080(7) 0.012(7) -0.003(6) -0.013(6)
C216 0.085(7) 0.076(6) 0.087(7) 0.009(6) -0.024(6) -0.013(6)
C217 0.070(6) 0.066(6) 0.065(6) -0.004(5) -0.013(4) -0.004(5)
C218 0.061(6) 0.047(5) 0.098(8) 0.009(5) 0.003(5) -0.003(4)
C219 0.095(7) 0.093(7) 0.058(6) 0.000(5) -0.005(6) -0.010(5)
C220 0.098(8) 0.103(8) 0.081(7) -0.007(6) -0.002(6) -0.014(6)
C221 0.108(9) 0.104(8) 0.101(9) -0.023(7) 0.035(7) -0.024(7)
C222 0.081(7) 0.099(8) 0.115(10) -0.009(7) 0.019(7) 0.014(6)
C223 0.083(7) 0.113(8) 0.086(7) -0.004(6) 0.013(6) 0.029(6)
B1 0.052(7) 0.060(6) 0.090(8) -0.003(5) 0.000(6) -0.002(5)
B2 0.073(7) 0.066(6) 0.068(7) 0.007(6) -0.001(5) -0.011(5)
Cl1 0.261(12) 0.287(12) 0.295(14) 0.137(10) -0.173(11) -0.089(10)
Cl2 0.149(7) 0.292(13) 0.245(11) -0.004(10) -0.068(7) 0.006(8)
C300 0.20(3) 0.099(19) 0.61(9) 0.14(4) 0.06(6) -0.07(2)

loop_
_atom_type_symbol
_atom_type_description
_atom_type_scat_dispersion_real
_atom_type_scat_dispersion_imag
_atom_type_scat_source
C C 0.0033 0.0016 'International Tables Vol C Tables 4.2.6.8 and 6.1.1.4'
H H 0.0000 0.0000 'International Tables Vol C Tables 4.2.6.8 and 6.1.1.4'
B B 0.0013 0.0007 'International Tables Vol C Tables 4.2.6.8 and 6.1.1.4'
N N 0.0061 0.0033 'International Tables Vol C Tables 4.2.6.8 and 6.1.1.4'
O O 0.0106 0.0060 'International Tables Vol C Tables 4.2.6.8 and 6.1.1.4'
P P 0.1023 0.0942 'International Tables Vol C Tables 4.2.6.8 and 6.1.1.4'
Ru Ru -1.2594 0.8363 'International Tables Vol C Tables 4.2.6.8 and 6.1.1.4'
Cl Cl 0.1484 0.1585 'International Tables Vol C Tables 4.2.6.8 and 6.1.1.4'

loop_
_geom_angle_atom_site_label_1
_geom_angle_atom_site_label_2
_geom_angle_atom_site_label_3
_geom_angle
_geom_angle_site_symmetry_1
_geom_angle_site_symmetry_3
_geom_angle_publ_flag
C25 Ru N1 89.7(3) . . ?
C25 Ru P4 87.0(2) . . ?
N1 Ru P4 175.77(18) . . ?
C25 Ru P1 90.7(2) . . ?
N1 Ru P1 86.3(2) . . ?
P4 Ru P1 91.16(8) . . ?
C25 Ru P2 89.9(2) . . ?
N1 Ru P2 86.6(2) . . ?
P4 Ru P2 96.01(8) . . ?
P1 Ru P2 172.83(8) . . ?
C25 Ru P3 177.4(2) . . ?
N1 Ru P3 87.95(18) . . ?
P4 Ru P3 95.44(7) . . ?
P1 Ru P3 90.31(8) . . ?
P2 Ru P3 88.76(8) . . ?
N2 N1 Ru 112.5(4) . . ?
C26 N2 N1 115.8(9) . . ?
C1 O1 P1 127.3(6) . . ?
C3 O2 P1 126.0(6) . . ?
C5 O3 P1 128.2(6) . . ?
C9 O4 P2 124.0(8) . . ?
C7 O5 P2 129.6(6) . . ?
C11 O6 P2 133.4(8) . . ?
C13 O7 P3 130.1(7) . . ?
C15 O8 P3 129.5(7) . . ?
C17 O9 P3 127.1(5) . . ?
C19 O10 P4 126.4(6) . . ?
C23 O11 P4 136.3(10) . . ?
C21 O12 P4 141.5(8) . . ?
O3 P1 O2 100.5(3) . . ?
O3 P1 O1 107.3(4) . . ?
O2 P1 O1 107.7(3) . . ?
O3 P1 Ru 115.6(2) . . ?
O2 P1 Ru 119.7(3) . . ?
O1 P1 Ru 105.3(2) . . ?
O6 P2 O4 106.1(5) . . ?
O6 P2 O5 99.2(4) . . ?
O4 P2 O5 108.4(4) . . ?
O6 P2 Ru 124.2(3) . . ?
O4 P2 Ru 109.4(3) . . ?
O5 P2 Ru 108.5(2) . . ?
O7 P3 O8 104.9(4) . . ?
O7 P3 O9 108.7(3) . . ?
O8 P3 O9 100.5(4) . . ?
O7 P3 Ru 114.4(3) . . ?
O8 P3 Ru 122.9(3) . . ?
O9 P3 Ru 104.0(2) . . ?
O11 P4 O10 103.7(4) . . ?
O11 P4 O12 105.6(4) . . ?
O10 P4 O12 106.0(3) . . ?
O11 P4 Ru 116.1(3) . . ?
O10 P4 Ru 114.9(2) . . ?
O12 P4 Ru 109.7(2) . . ?
C2 C1 O1 108.9(9) . . ?
C4 C3 O2 116.3(10) . . ?
C6 C5 O3 113.0(10) . . ?
C8 C7 O5 109.3(8) . . ?
C10 C9 O4 107.0(12) . . ?
O6 C11 C12 119.0(12) . . ?
O7 C13 C14 113.0(8) . . ?
O8 C15 C16 116.9(10) . . ?
C18 C17 O9 107.3(7) . . ?
C20 C19 O10 112.7(9) . . ?
O12 C21 C22 130.8(17) . . ?
O11 C23 C24 129.8(17) . . ?
O13 C25 Ru 179.3(8) . . ?
C101 C100 C105 120.0 . . ?
C101 C100 B1 119.5(6) . . ?
C105 C100 B1 120.5(6) . . ?
C100 C101 C102 120.0 . . ?
C103 C102 C101 120.0 . . ?
C102 C103 C104 120.0 . . ?
C105 C104 C103 120.0 . . ?
C104 C105 C100 120.0 . . ?
C107 C106 C111 120.0 . . ?
C107 C106 B1 121.7(5) . . ?
C111 C106 B1 118.2(5) . . ?
C108 C107 C106 120.0 . . ?
C109 C108 C107 120.0 . . ?
C108 C109 C110 120.0 . . ?
C111 C110 C109 120.0 . . ?
C110 C111 C106 120.0 . . ?
C113 C112 C117 120.0 . . ?
C113 C112 B1 121.6(5) . . ?
C117 C112 B1 118.4(5) . . ?
C112 C113 C114 120.0 . . ?
C115 C114 C113 120.0 . . ?
C116 C115 C114 120.0 . . ?
C117 C116 C115 120.0 . . ?
C116 C117 C112 120.0 . . ?
C119 C118 C123 120.0 . . ?
C119 C118 B1 117.5(6) . . ?
C123 C118 B1 122.5(6) . . ?
C118 C119 C120 120.0 . . ?
C121 C120 C119 120.0 . . ?
C120 C121 C122 120.0 . . ?
C121 C122 C123 120.0 . . ?
C122 C123 C118 120.0 . . ?
C201 C200 C205 120.0 . . ?
C201 C200 B2 118.7(5) . . ?
C205 C200 B2 121.0(5) . . ?
C202 C201 C200 120.0 . . ?
C203 C202 C201 120.0 . . ?
C204 C203 C202 120.0 . . ?
C205 C204 C203 120.0 . . ?
C204 C205 C200 120.0 . . ?
C207 C206 C211 120.0 . . ?
C207 C206 B2 120.6(6) . . ?
C211 C206 B2 119.4(6) . . ?
C208 C207 C206 120.0 . . ?
C207 C208 C209 120.0 . . ?
C210 C209 C208 120.0 . . ?
C211 C210 C209 120.0 . . ?
C210 C211 C206 120.0 . . ?
C213 C212 C217 120.0 . . ?
C213 C212 B2 118.3(5) . . ?
C217 C212 B2 121.6(5) . . ?
C212 C213 C214 120.0 . . ?
C215 C214 C213 120.0 . . ?
C214 C215 C216 120.0 . . ?
C217 C216 C215 120.0 . . ?
C216 C217 C212 120.0 . . ?
C219 C218 C223 120.0 . . ?
C219 C218 B2 121.9(6) . . ?
C223 C218 B2 118.1(6) . . ?
C220 C219 C218 120.0 . . ?
C221 C220 C219 120.0 . . ?
C220 C221 C222 120.0 . . ?
C221 C222 C223 120.0 . . ?
C222 C223 C218 120.0 . . ?
C100 B1 C106 111.4(6) . . ?
C100 B1 C112 106.1(7) . . ?
C106 B1 C112 109.5(6) . . ?
C100 B1 C118 112.0(6) . . ?
C106 B1 C118 107.7(7) . . ?
C112 B1 C118 110.2(6) . . ?
C212 B2 C218 112.7(6) . . ?
C212 B2 C206 110.0(6) . . ?
C218 B2 C206 109.3(6) . . ?
C212 B2 C200 108.3(6) . . ?
C218 B2 C200 107.3(6) . . ?
C206 B2 C200 109.1(6) . . ?
Cl2 C300 Cl1 111.5(13) . . ?

loop_
_geom_bond_atom_site_label_1
_geom_bond_atom_site_label_2
_geom_bond_distance
_geom_bond_site_symmetry_2
_geom_bond_publ_flag
Ru C25 1.904(10) . ?
Ru N1 2.226(7) . ?
Ru P4 2.270(2) . ?
Ru P1 2.343(2) . ?
Ru P2 2.347(2) . ?
Ru P3 2.369(2) . ?
N1 N2 1.454(9) . ?
N2 C26 1.216(12) . ?
O1 C1 1.458(11) . ?
O1 P1 1.582(6) . ?
O2 C3 1.432(11) . ?
O2 P1 1.570(6) . ?
O3 C5 1.429(11) . ?
O3 P1 1.562(6) . ?
O4 C9 1.498(14) . ?
O4 P2 1.563(7) . ?
O5 C7 1.455(9) . ?
O5 P2 1.569(6) . ?
O6 C11 1.332(13) . ?
O6 P2 1.531(7) . ?
O7 C13 1.446(9) . ?
O7 P3 1.534(6) . ?
O8 C15 1.346(11) . ?
O8 P3 1.543(6) . ?
O9 C17 1.470(9) . ?
O9 P3 1.581(5) . ?
O10 C19 1.444(9) . ?
O10 P4 1.557(5) . ?
O11 C23 1.255(16) . ?
O11 P4 1.534(7) . ?
O12 C21 1.291(13) . ?
O12 P4 1.561(6) . ?
O13 C25 1.138(9) . ?
C1 C2 1.420(14) . ?
C3 C4 1.374(13) . ?
C5 C6 1.416(16) . ?
C7 C8 1.435(13) . ?
C9 C10 1.384(17) . ?
C11 C12 1.457(16) . ?
C13 C14 1.454(11) . ?
C15 C16 1.435(14) . ?
C17 C18 1.470(11) . ?
C19 C20 1.435(13) . ?
C21 C22 1.319(14) . ?
C23 C24 1.404(17) . ?
C100 C101 1.3900 . ?
C100 C105 1.3900 . ?
C100 B1 1.663(11) . ?
C101 C102 1.3900 . ?
C102 C103 1.3900 . ?
C103 C104 1.3900 . ?
C104 C105 1.3900 . ?
C106 C107 1.3900 . ?
C106 C111 1.3900 . ?
C106 B1 1.680(10) . ?
C107 C108 1.3900 . ?
C108 C109 1.3900 . ?
C109 C110 1.3900 . ?
C110 C111 1.3900 . ?
C112 C113 1.3900 . ?
C112 C117 1.3900 . ?
C112 B1 1.682(11) . ?
C113 C114 1.3900 . ?
C114 C115 1.3900 . ?
C115 C116 1.3900 . ?
C116 C117 1.3900 . ?
C118 C119 1.3900 . ?
C118 C123 1.3900 . ?
C118 B1 1.692(11) . ?
C119 C120 1.3900 . ?
C120 C121 1.3900 . ?
C121 C122 1.3900 . ?
C122 C123 1.3900 . ?
C200 C201 1.3900 . ?
C200 C205 1.3900 . ?
C200 B2 1.708(11) . ?
C201 C202 1.3900 . ?
C202 C203 1.3900 . ?
C203 C204 1.3900 . ?
C204 C205 1.3900 . ?
C206 C207 1.3900 . ?
C206 C211 1.3900 . ?
C206 B2 1.700(11) . ?
C207 C208 1.3900 . ?
C208 C209 1.3900 . ?
C209 C210 1.3900 . ?
C210 C211 1.3900 . ?
C212 C213 1.3900 . ?
C212 C217 1.3900 . ?
C212 B2 1.677(10) . ?
C213 C214 1.3900 . ?
C214 C215 1.3900 . ?
C215 C216 1.3900 . ?
C216 C217 1.3900 . ?
C218 C219 1.3900 . ?
C218 C223 1.3900 . ?
C218 B2 1.690(11) . ?
C219 C220 1.3900 . ?
C220 C221 1.3900 . ?
C221 C222 1.3900 . ?
C222 C223 1.3900 . ?
Cl1 C300 1.580(16) . ?
Cl2 C300 1.577(16) . ?
